data_4345158
loop_
_publ_author_name
'Yoshida, Jun'
'Kuwahara, Kyohei'
'Suzuki, Kota'
'Yuge, Hidetaka'

_publ_section_title
;
 Long-Range Intramolecular Electronic Communication in a Trinuclear
 Ruthenium Tropolonate Complex.
;
_journal_issue 4
_journal_name_full 'Inorganic chemistry'
_journal_page_first 1846
_journal_page_last 1856
_journal_paper_doi 10.1021/acs.inorgchem.6b02249
_journal_volume 56
_journal_year 2017
_chemical_formula_moiety 'C54 H43 O6 P2 Ru2'
_chemical_formula_sum 'C54 H43 O6 P2 Ru2'
_chemical_formula_weight 1052.02
_space_group_crystal_system monoclinic
_space_group_IT_number 14
_space_group_name_Hall '-P 2ybc'
_space_group_name_H-M_alt 'P 1 21/c 1'
_symmetry_space_group_name_Hall '-P 2ybc'
_symmetry_space_group_name_H-M 'P 1 21/c 1'
_atom_sites_solution_hydrogens geom
_atom_sites_solution_primary direct
_audit_creation_date 2016-07-21
_audit_creation_method
;
Olex2 1.2
(compiled 2016.02.19 svn.r3266 for OlexSys, GUI svn.r5155)
;
_cell_angle_alpha 90
_cell_angle_beta 91.388(2)
_cell_angle_gamma 90
_cell_formula_units_Z 4
_cell_length_a 10.4996(18)
_cell_length_b 20.052(3)
_cell_length_c 21.531(4)
_cell_measurement_reflns_used 3778
_cell_measurement_temperature 90(2)
_cell_measurement_theta_max 25.122
_cell_measurement_theta_min 2.241
_cell_volume 4531.8(13)
_computing_cell_refinement 'SAINT v8.34A (Bruker, 2013)'
_computing_data_reduction 'SAINT v8.34A (Bruker, 2013)'
_computing_molecular_graphics 'Olex2 (Dolomanov et al., 2009)'
_computing_publication_material 'Olex2 (Dolomanov et al., 2009)'
_computing_structure_refinement 'ShelXL (Sheldrick, 2015)'
_computing_structure_solution 'ShelXT (Sheldrick, 2015)'
_diffrn_ambient_temperature 90.15
_diffrn_measured_fraction_theta_full 0.997
_diffrn_measured_fraction_theta_max 0.992
_diffrn_measurement_device_type 'Bruker APEX-II CCD'
_diffrn_measurement_method '\f and \w scans'
_diffrn_radiation_type MoK\a
_diffrn_radiation_wavelength 0.71073
_diffrn_reflns_av_R_equivalents 0.0609
_diffrn_reflns_av_unetI/netI 0.0805
_diffrn_reflns_Laue_measured_fraction_full 0.997
_diffrn_reflns_Laue_measured_fraction_max 0.992
_diffrn_reflns_limit_h_max 12
_diffrn_reflns_limit_h_min -12
_diffrn_reflns_limit_k_max 22
_diffrn_reflns_limit_k_min -24
_diffrn_reflns_limit_l_max 25
_diffrn_reflns_limit_l_min -24
_diffrn_reflns_number 21570
_diffrn_reflns_point_group_measured_fraction_full 0.997
_diffrn_reflns_point_group_measured_fraction_max 0.992
_diffrn_reflns_theta_full 25.242
_diffrn_reflns_theta_max 25.323
_diffrn_reflns_theta_min 1.892
_diffrn_standards_number 0
_exptl_absorpt_coefficient_mu 0.787
_exptl_absorpt_correction_T_max 0.7452
_exptl_absorpt_correction_T_min 0.6055
_exptl_absorpt_correction_type multi-scan
_exptl_absorpt_process_details
'SADABS-2014/5 (Bruker,2014/5) was used for absorption correction. wR2(int) was 0.0713 before and 0.0479 after correction. The Ratio of minimum to maximum transmission is 0.8125. The \l/2 correction factor is 0.00150.'
_exptl_crystal_colour black
_exptl_crystal_colour_primary black
_exptl_crystal_density_diffrn 1.54
_exptl_crystal_description Plate
_exptl_crystal_F_000 1961
_exptl_crystal_recrystallization_method 'from chloroform'
_exptl_crystal_size_max 0.22
_exptl_crystal_size_mid 0.2
_exptl_crystal_size_min 0.11
_refine_diff_density_max 1.650
_refine_diff_density_min -0.611
_refine_diff_density_rms 0.115
_refine_ls_extinction_method none
_refine_ls_goodness_of_fit_ref 0.928
_refine_ls_hydrogen_treatment constr
_refine_ls_matrix_type full
_refine_ls_number_parameters 577
_refine_ls_number_reflns 8200
_refine_ls_number_restraints 0
_refine_ls_restrained_S_all 0.928
_refine_ls_R_factor_all 0.0956
_refine_ls_R_factor_gt 0.0529
_refine_ls_shift/su_max 0.001
_refine_ls_shift/su_mean 0.000
_refine_ls_structure_factor_coef Fsqd
_refine_ls_weighting_details 'w=1/[\s^2^(Fo^2^)+(0.1000P)^2^] where P=(Fo^2^+2Fc^2^)/3'
_refine_ls_weighting_scheme calc
_refine_ls_wR_factor_gt 0.1319
_refine_ls_wR_factor_ref 0.1574
_reflns_Friedel_coverage 0.000
_reflns_number_gt 5427
_reflns_number_total 8200
_reflns_threshold_expression 'I > 2\s(I)'
_cod_data_source_file ic6b02249_si_002.cif
_cod_data_source_block Ru2trop2_0m
_cod_depositor_comments 'Adding full bibliography for 4345158.cif.'
_cod_original_cell_volume 4531.6(13)
_cod_database_code 4345158
_shelx_space_group_comment
;
The symmetry employed for this shelxl refinement is uniquely defined
by the following loop, which should always be used as a source of
symmetry information in preference to the above space-group names.
They are only intended as comments.
;
_shelx_estimated_absorpt_t_max 0.918
_shelx_estimated_absorpt_t_min 0.846
_olex2_refinement_description
;
1. Fixed Uiso
 At 1.2 times of:
  All C(H) groups, All C(H,H) groups
2.a Secondary CH2 refined with riding coordinates:
 C01C(H01c,H01d), C010(H01u,H01v)
2.b Aromatic/amide H refined with riding coordinates:
 C00I(H00I), C00J(H00J), C00M(H00M), C00P(H00P), C00Q(H00Q), C00S(H00S),
 C00T(H00T), C00V(H00V), C00W(H00W), C00X(H00X), C00Y(H00Y), C00Z(H00Z),
 C01A(H01A), C01B(H01B), C01D(H01e), C01E(H01f), C01F(H01g), C01G(H01h),
 C01H(H01i), C01I(H01j), C01J(H01k), C01K(H01l), C01L(H01m), C01M(H01n),
 C01N(H01o), C01O(H01p), C01P(H01q), C01Q(H01r), C01R(H01s), C01S(H01t),
 C011(H011), C012(H012), C013(H013), C014(H014), C015(H015), C016(H016),
 C017(H017), C018(H018), C019(H019)
;
_shelx_shelxl_version_number 2014/7
_olex2_submission_special_instructions 'No special instructions were received'

loop_
_space_group_symop_operation_xyz
'x, y, z'
'-x, y+1/2, -z+1/2'
'-x, -y, -z'
'x, -y-1/2, z-1/2'

loop_
_atom_site_label
_atom_site_type_symbol
_atom_site_fract_x
_atom_site_fract_y
_atom_site_fract_z
_atom_site_U_iso_or_equiv
_atom_site_adp_type
_atom_site_occupancy
_atom_site_site_symmetry_order
_atom_site_calc_flag
_atom_site_refinement_flags_posn
Ru01 Ru 0.31632(4) 0.50110(2) 0.65198(2) 0.02351(15) Uani 1 1 d .
Ru02 Ru 1.06362(4) 0.25080(2) 0.87231(2) 0.02501(16) Uani 1 1 d .
P003 P 1.08251(14) 0.25055(8) 0.76764(8) 0.0261(4) Uani 1 1 d .
P004 P 1.15124(15) 0.35356(8) 0.86535(8) 0.0281(4) Uani 1 1 d .
O00A O 0.2949(4) 0.59859(19) 0.62984(19) 0.0275(10) Uani 1 1 d .
O005 O 0.3645(3) 0.40535(18) 0.66903(19) 0.0240(9) Uani 1 1 d .
O006 O 0.1994(4) 0.47457(19) 0.58034(19) 0.0257(9) Uani 1 1 d .
O007 O 0.1466(4) 0.49677(18) 0.69559(19) 0.0263(9) Uani 1 1 d .
O008 O 0.4264(4) 0.51337(18) 0.7289(2) 0.0276(10) Uani 1 1 d .
O009 O 0.4692(4) 0.51411(18) 0.5990(2) 0.0276(10) Uani 1 1 d .
C00B C 0.4661(5) 0.5696(3) 0.5671(3) 0.0261(14) Uani 1 1 d .
C00C C 0.4597(5) 0.3996(3) 0.7082(3) 0.0230(13) Uani 1 1 d .
C00D C 0.3681(5) 0.6179(3) 0.5853(3) 0.0261(14) Uani 1 1 d .
C00E C 0.4945(5) 0.4604(3) 0.7422(3) 0.0246(14) Uani 1 1 d .
C00F C 0.6972(5) 0.3518(3) 0.7944(3) 0.0264(14) Uani 1 1 d .
C00G C 0.8984(5) 0.2923(3) 0.8457(3) 0.0289(14) Uani 1 1 d .
C00H C 0.0807(5) 0.4659(3) 0.5949(3) 0.0264(14) Uani 1 1 d .
C00I C 0.9962(6) 0.1559(3) 0.9155(3) 0.0318(15) Uani 1 1 d .
H00I H 0.9243 0.1319 0.8999 0.038 Uiso 1 1 calc R
C00J C 0.9630(5) 0.4174(3) 0.9310(3) 0.0315(15) Uani 1 1 d .
H00J H 0.9581 0.3760 0.9524 0.038 Uiso 1 1 calc R
C00K C 1.2985(6) 0.3708(3) 0.9111(3) 0.0330(16) Uani 1 1 d .
C00L C 0.9510(6) 0.2193(3) 0.7192(3) 0.0319(15) Uani 1 1 d .
C00M C 0.8820(6) 0.1637(3) 0.7385(3) 0.0360(16) Uani 1 1 d .
H00M H 0.9019 0.1439 0.7777 0.043 Uiso 1 1 calc R
C00N C 1.2199(6) 0.2089(3) 0.7330(3) 0.0317(16) Uani 1 1 d .
C00O C 0.0512(6) 0.4815(3) 0.6589(3) 0.0269(14) Uani 1 1 d .
C00P C 0.6804(5) 0.4194(3) 0.8094(3) 0.0270(14) Uani 1 1 d .
H00P H 0.7396 0.4365 0.8395 0.032 Uiso 1 1 calc R
C00Q C 0.5910(5) 0.4651(3) 0.7873(3) 0.0290(15) Uani 1 1 d .
H00Q H 0.5969 0.5076 0.8067 0.035 Uiso 1 1 calc R
C00R C 0.8019(6) 0.3174(3) 0.8243(3) 0.0274(14) Uani 1 1 d .
C00S C 0.9964(6) 0.2074(3) 0.9608(3) 0.0358(16) Uani 1 1 d .
H00S H 0.9233 0.2242 0.9808 0.043 Uiso 1 1 calc R
C00T C 0.5153(5) 0.3366(3) 0.7167(3) 0.0263(14) Uani 1 1 d .
H00T H 0.4742 0.3020 0.6937 0.032 Uiso 1 1 calc R
C00U C 1.0496(6) 0.4249(3) 0.8844(3) 0.0301(15) Uani 1 1 d .
C00V C 0.5554(6) 0.5788(3) 0.5208(3) 0.0315(15) Uani 1 1 d .
H00V H 0.6193 0.5453 0.5193 0.038 Uiso 1 1 calc R
C00W C 0.6175(5) 0.3156(3) 0.7519(3) 0.0272(14) Uani 1 1 d .
H00W H 0.6387 0.2698 0.7474 0.033 Uiso 1 1 calc R
C00X C 1.2012(6) 0.1925(3) 0.9317(3) 0.0399(18) Uani 1 1 d .
H00X H 1.2908 0.1973 0.9284 0.048 Uiso 1 1 calc R
C00Y C 1.1217(7) 0.2297(3) 0.9714(3) 0.0404(18) Uani 1 1 d .
H00Y H 1.1484 0.2634 0.9999 0.048 Uiso 1 1 calc R
C00Z C 0.8825(6) 0.4695(3) 0.9472(3) 0.0360(16) Uani 1 1 d .
H00Z H 0.8246 0.4642 0.9801 0.043 Uiso 1 1 calc R
C01A C 1.4121(6) 0.3418(3) 0.8954(3) 0.0396(17) Uani 1 1 d .
H01C H 1.4141 0.3119 0.8612 0.048 Uiso 1 1 calc R
C01B C 1.1240(6) 0.1474(3) 0.8982(3) 0.0355(16) Uani 1 1 d .
H01D H 1.1530 0.1161 0.8686 0.043 Uiso 1 1 calc R
C01C C 1.2016(6) 0.3690(3) 0.7861(3) 0.0329(16) Uani 1 1 d .
H01E H 1.2060 0.4176 0.7783 0.039 Uiso 1 1 calc R
H01F H 1.2873 0.3498 0.7801 0.039 Uiso 1 1 calc R
C01D C 1.5196(7) 0.3965(3) 0.9799(3) 0.0415(18) Uani 1 1 d .
H01G H 1.5951 0.4049 1.0039 0.050 Uiso 1 1 calc R
C01E C -0.1330(6) 0.4296(3) 0.5509(3) 0.0395(17) Uani 1 1 d .
H01H H -0.1701 0.4122 0.5136 0.047 Uiso 1 1 calc R
C01F C 1.5240(7) 0.3554(4) 0.9289(4) 0.0441(18) Uani 1 1 d .
H01I H 1.6025 0.3365 0.9167 0.053 Uiso 1 1 calc R
C01G C 0.7840(6) 0.1370(4) 0.7010(3) 0.0453(19) Uani 1 1 d .
H01J H 0.7383 0.0988 0.7140 0.054 Uiso 1 1 calc R
C01H C 0.4048(7) 0.7106(3) 0.5094(3) 0.0412(18) Uani 1 1 d .
H01K H 0.3744 0.7541 0.4996 0.049 Uiso 1 1 calc R
C01I C 1.4324(7) 0.1475(3) 0.6836(5) 0.052(2) Uani 1 1 d .
H01L H 1.5040 0.1257 0.6667 0.063 Uiso 1 1 calc R
C01J C -0.1894(6) 0.4651(4) 0.6567(4) 0.0425(18) Uani 1 1 d .
H01M H -0.2607 0.4701 0.6826 0.051 Uiso 1 1 calc R
C01K C 1.4082(7) 0.4251(3) 0.9963(4) 0.0458(19) Uani 1 1 d .
H01N H 1.4060 0.4538 1.0314 0.055 Uiso 1 1 calc R
C01L C 1.4249(6) 0.1556(3) 0.7464(5) 0.051(2) Uani 1 1 d .
H01O H 1.4920 0.1402 0.7731 0.061 Uiso 1 1 calc R
C01M C 0.4977(7) 0.6871(3) 0.4704(3) 0.0407(17) Uani 1 1 d .
H01P H 0.5165 0.7142 0.4356 0.049 Uiso 1 1 calc R
C01N C -0.2166(6) 0.4415(3) 0.5974(4) 0.0437(19) Uani 1 1 d .
H01Q H -0.3038 0.4325 0.5879 0.052 Uiso 1 1 calc R
C01O C 0.9737(7) 0.5371(3) 0.8687(3) 0.0432(18) Uani 1 1 d .
H01R H 0.9776 0.5781 0.8467 0.052 Uiso 1 1 calc R
C01P C 1.3356(7) 0.1710(4) 0.6446(4) 0.055(2) Uani 1 1 d .
H01S H 1.3418 0.1665 0.6008 0.065 Uiso 1 1 calc R
C01Q C 0.9157(7) 0.2497(4) 0.6622(4) 0.057(2) Uani 1 1 d .
H01T H 0.9591 0.2886 0.6489 0.069 Uiso 1 1 calc R
C01R C 0.7547(7) 0.1672(5) 0.6444(4) 0.069(3) Uani 1 1 d .
H01U H 0.6897 0.1488 0.6182 0.082 Uiso 1 1 calc R
C01S C 0.8187(8) 0.2235(5) 0.6257(4) 0.076(3) Uani 1 1 d .
H01V H 0.7957 0.2442 0.5874 0.092 Uiso 1 1 calc R
C010 C 1.1062(6) 0.3370(3) 0.7411(3) 0.0329(16) Uani 1 1 d .
H01A H 1.1393 0.3373 0.6985 0.039 Uiso 1 1 calc R
H01B H 1.0245 0.3617 0.7411 0.039 Uiso 1 1 calc R
C011 C 0.3489(6) 0.6814(3) 0.5602(3) 0.0334(16) Uani 1 1 d .
H011 H 0.2888 0.7084 0.5809 0.040 Uiso 1 1 calc R
C012 C -0.0034(6) 0.4391(3) 0.5501(3) 0.0321(15) Uani 1 1 d .
H012 H 0.0356 0.4252 0.5129 0.039 Uiso 1 1 calc R
C013 C 1.0554(6) 0.4853(3) 0.8536(3) 0.0367(16) Uani 1 1 d .
H013 H 1.1158 0.4915 0.8220 0.044 Uiso 1 1 calc R
C014 C 0.8878(6) 0.5293(3) 0.9148(3) 0.0372(16) Uani 1 1 d .
H014 H 0.8317 0.5647 0.9247 0.045 Uiso 1 1 calc R
C015 C -0.0720(5) 0.4824(3) 0.6837(3) 0.0291(15) Uani 1 1 d .
H015 H -0.0754 0.4971 0.7255 0.035 Uiso 1 1 calc R
C016 C 0.5659(6) 0.6285(3) 0.4768(3) 0.0360(16) Uani 1 1 d .
H016 H 0.6291 0.6214 0.4467 0.043 Uiso 1 1 calc R
C017 C 1.2282(6) 0.2016(3) 0.6698(4) 0.0411(18) Uani 1 1 d .
H017 H 1.1613 0.2173 0.6432 0.049 Uiso 1 1 calc R
C018 C 1.3202(6) 0.1860(3) 0.7709(4) 0.0370(17) Uani 1 1 d .
H018 H 1.3161 0.1916 0.8147 0.044 Uiso 1 1 calc R
C019 C 1.2962(6) 0.4124(3) 0.9615(3) 0.0407(18) Uani 1 1 d .
H019 H 1.2184 0.4328 0.9728 0.049 Uiso 1 1 calc R

loop_
_atom_site_aniso_label
_atom_site_aniso_U_11
_atom_site_aniso_U_22
_atom_site_aniso_U_33
_atom_site_aniso_U_23
_atom_site_aniso_U_13
_atom_site_aniso_U_12
Ru01 0.0156(2) 0.0202(3) 0.0346(3) -0.0005(2) -0.0013(2) 0.00095(19)
Ru02 0.0182(3) 0.0193(3) 0.0374(3) 0.0055(2) -0.0027(2) 0.00174(19)
P003 0.0184(8) 0.0209(8) 0.0389(10) 0.0039(7) -0.0010(7) 0.0021(6)
P004 0.0216(8) 0.0205(8) 0.0423(11) 0.0017(7) 0.0008(7) 0.0003(6)
O00A 0.022(2) 0.021(2) 0.039(3) -0.0012(19) -0.003(2) 0.0045(17)
O005 0.016(2) 0.017(2) 0.038(3) -0.0017(18) -0.0047(18) -0.0042(16)
O006 0.021(2) 0.023(2) 0.034(3) -0.0031(18) 0.0013(19) 0.0000(17)
O007 0.023(2) 0.022(2) 0.034(2) 0.0024(18) -0.0003(19) -0.0006(17)
O008 0.024(2) 0.015(2) 0.043(3) 0.0000(18) -0.008(2) 0.0040(16)
O009 0.021(2) 0.019(2) 0.043(3) -0.0006(19) -0.0024(19) -0.0001(16)
C00B 0.017(3) 0.024(3) 0.037(4) -0.007(3) -0.007(3) -0.003(2)
C00C 0.015(3) 0.019(3) 0.035(4) 0.001(3) 0.003(3) -0.002(2)
C00D 0.024(3) 0.027(3) 0.026(3) 0.001(3) -0.006(3) -0.004(3)
C00E 0.019(3) 0.021(3) 0.034(4) 0.001(3) 0.001(3) 0.000(2)
C00F 0.014(3) 0.020(3) 0.046(4) 0.004(3) 0.005(3) 0.006(2)
C00G 0.018(3) 0.023(3) 0.046(4) 0.006(3) 0.004(3) -0.001(3)
C00H 0.020(3) 0.019(3) 0.040(4) 0.003(3) -0.003(3) 0.001(2)
C00I 0.028(3) 0.023(3) 0.044(4) 0.009(3) -0.003(3) -0.004(3)
C00J 0.021(3) 0.029(4) 0.044(4) -0.001(3) -0.001(3) 0.000(3)
C00K 0.022(3) 0.023(3) 0.054(5) 0.006(3) 0.010(3) -0.007(3)
C00L 0.021(3) 0.040(4) 0.035(4) -0.001(3) -0.001(3) 0.004(3)
C00M 0.030(4) 0.033(4) 0.045(4) 0.001(3) -0.002(3) 0.001(3)
C00N 0.022(3) 0.019(3) 0.055(5) 0.000(3) -0.003(3) -0.003(3)
C00O 0.022(3) 0.018(3) 0.040(4) 0.006(3) -0.005(3) 0.005(2)
C00P 0.018(3) 0.028(3) 0.035(4) 0.000(3) -0.005(3) 0.001(2)
C00Q 0.024(3) 0.016(3) 0.047(4) -0.005(3) -0.007(3) 0.006(2)
C00R 0.024(3) 0.018(3) 0.040(4) 0.005(3) 0.006(3) -0.003(3)
C00S 0.040(4) 0.028(4) 0.040(4) 0.012(3) 0.001(3) 0.001(3)
C00T 0.014(3) 0.022(3) 0.043(4) -0.001(3) -0.001(3) -0.001(2)
C00U 0.024(3) 0.026(3) 0.040(4) -0.001(3) -0.002(3) -0.004(3)
C00V 0.021(3) 0.033(4) 0.040(4) -0.005(3) -0.004(3) -0.005(3)
C00W 0.015(3) 0.017(3) 0.050(4) 0.003(3) 0.002(3) 0.002(2)
C00X 0.026(3) 0.030(4) 0.064(5) 0.018(3) -0.013(4) -0.003(3)
C00Y 0.047(4) 0.038(4) 0.036(4) 0.013(3) -0.013(4) -0.010(3)
C00Z 0.024(3) 0.034(4) 0.050(5) -0.008(3) 0.005(3) -0.003(3)
C01A 0.032(4) 0.039(4) 0.048(5) 0.005(3) -0.003(3) 0.009(3)
C01B 0.037(4) 0.019(3) 0.051(5) 0.007(3) -0.005(3) 0.002(3)
C01C 0.028(3) 0.021(3) 0.051(4) 0.002(3) 0.010(3) 0.008(3)
C01D 0.036(4) 0.036(4) 0.052(5) 0.011(4) -0.002(4) -0.009(3)
C01E 0.029(4) 0.034(4) 0.055(5) 0.000(3) -0.007(4) -0.005(3)
C01F 0.029(4) 0.047(4) 0.057(5) 0.014(4) 0.004(4) 0.003(3)
C01G 0.030(4) 0.054(5) 0.051(5) -0.008(4) 0.001(4) -0.014(3)
C01H 0.050(4) 0.025(4) 0.047(5) 0.004(3) -0.016(4) -0.001(3)
C01I 0.027(4) 0.024(4) 0.107(8) -0.014(4) 0.018(5) -0.003(3)
C01J 0.016(3) 0.056(5) 0.055(5) 0.018(4) 0.005(3) 0.007(3)
C01K 0.043(4) 0.033(4) 0.062(5) -0.004(4) 0.005(4) -0.010(3)
C01L 0.023(4) 0.021(4) 0.109(8) 0.004(4) 0.013(4) 0.012(3)
C01M 0.055(5) 0.038(4) 0.028(4) 0.001(3) -0.004(4) -0.015(4)
C01N 0.021(4) 0.046(4) 0.064(6) 0.011(4) -0.009(4) -0.006(3)
C01O 0.048(4) 0.029(4) 0.052(5) 0.002(3) -0.005(4) 0.010(3)
C01P 0.047(5) 0.049(5) 0.068(6) -0.026(4) 0.022(4) -0.020(4)
C01Q 0.042(5) 0.086(6) 0.044(5) 0.023(4) 0.000(4) -0.014(4)
C01R 0.026(4) 0.135(9) 0.045(5) -0.011(5) -0.010(4) -0.030(5)
C01S 0.051(5) 0.139(9) 0.039(5) 0.025(5) -0.014(4) -0.036(6)
C010 0.028(3) 0.031(4) 0.040(4) 0.010(3) 0.008(3) 0.009(3)
C011 0.025(3) 0.028(3) 0.047(4) 0.003(3) -0.011(3) -0.004(3)
C012 0.021(3) 0.031(4) 0.044(4) -0.008(3) -0.009(3) 0.001(3)
C013 0.040(4) 0.030(4) 0.040(4) 0.008(3) 0.007(3) 0.002(3)
C014 0.030(4) 0.031(4) 0.050(5) -0.003(3) -0.004(3) 0.009(3)
C015 0.021(3) 0.035(4) 0.031(4) 0.004(3) 0.006(3) -0.001(3)
C016 0.035(4) 0.042(4) 0.030(4) -0.011(3) -0.001(3) -0.011(3)
C017 0.031(4) 0.035(4) 0.058(5) -0.006(3) 0.003(4) -0.013(3)
C018 0.029(4) 0.024(3) 0.058(5) 0.005(3) 0.004(3) 0.002(3)
C019 0.023(3) 0.042(4) 0.057(5) -0.004(4) 0.001(3) -0.001(3)

loop_
_atom_type_symbol
_atom_type_description
_atom_type_scat_dispersion_real
_atom_type_scat_dispersion_imag
_atom_type_scat_source
C C 0.0033 0.0016 'International Tables Vol C Tables 4.2.6.8 and 6.1.1.4'
O O 0.0106 0.0060 'International Tables Vol C Tables 4.2.6.8 and 6.1.1.4'
P P 0.1023 0.0942 'International Tables Vol C Tables 4.2.6.8 and 6.1.1.4'
Ru Ru -1.2594 0.8363 'International Tables Vol C Tables 4.2.6.8 and 6.1.1.4'
H H 0.0000 0.0000 'International Tables Vol C Tables 4.2.6.8 and 6.1.1.4'

loop_
_geom_angle_atom_site_label_1
_geom_angle_atom_site_label_2
_geom_angle_atom_site_label_3
_geom_angle
O00A Ru01 O007 93.24(15)
O005 Ru01 O00A 171.29(15)
O005 Ru01 O006 91.92(15)
O005 Ru01 O007 95.40(15)
O006 Ru01 O00A 90.72(15)
O006 Ru01 O007 79.53(16)
O008 Ru01 O00A 97.71(15)
O008 Ru01 O005 80.21(15)
O008 Ru01 O006 170.99(15)
O008 Ru01 O007 96.73(17)
O009 Ru01 O00A 79.99(16)
O009 Ru01 O005 91.52(15)
O009 Ru01 O006 94.56(16)
O009 Ru01 O007 171.02(16)
O009 Ru01 O008 90.07(17)
P004 Ru02 P003 83.72(6)
C00G Ru02 P003 79.16(19)
C00G Ru02 P004 87.35(17)
C00G Ru02 C00I 101.1(2)
C00G Ru02 C00S 96.7(2)
C00G Ru02 C00X 158.0(3)
C00G Ru02 C00Y 124.4(3)
C00G Ru02 C01B 134.2(2)
C00I Ru02 P003 116.54(18)
C00I Ru02 P004 159.06(18)
C00I Ru02 C00Y 61.7(2)
C00S Ru02 P003 152.58(18)
C00S Ru02 P004 123.40(18)
C00S Ru02 C00I 37.1(2)
C00S Ru02 C00X 61.3(3)
C00S Ru02 C00Y 36.6(2)
C00S Ru02 C01B 61.2(3)
C00X Ru02 P003 119.8(2)
C00X Ru02 P004 104.81(17)
C00X Ru02 C00I 61.6(2)
C00X Ru02 C00Y 37.0(3)
C00Y Ru02 P003 156.4(2)
C00Y Ru02 P004 97.65(18)
C01B Ru02 P003 102.41(19)
C01B Ru02 P004 138.41(17)
C01B Ru02 C00I 36.8(2)
C01B Ru02 C00X 36.6(2)
C01B Ru02 C00Y 61.3(3)
C00L P003 Ru02 119.1(2)
C00L P003 C00N 101.7(3)
C00L P003 C010 104.6(3)
C00N P003 Ru02 119.5(2)
C00N P003 C010 100.9(3)
C010 P003 Ru02 108.8(2)
C00K P004 Ru02 118.1(2)
C00U P004 Ru02 117.0(2)
C00U P004 C00K 102.6(3)
C01C P004 Ru02 110.1(2)
C01C P004 C00K 102.1(3)
C01C P004 C00U 105.1(3)
C00D O00A Ru01 113.4(4)
C00C O005 Ru01 112.9(3)
C00H O006 Ru01 114.7(4)
C00O O007 Ru01 113.7(4)
C00E O008 Ru01 112.4(4)
C00B O009 Ru01 113.5(3)
O009 C00B C00D 115.4(5)
O009 C00B C00V 118.5(5)
C00V C00B C00D 126.0(6)
O005 C00C C00E 115.5(5)
O005 C00C C00T 118.4(5)
C00T C00C C00E 126.0(5)
O00A C00D C00B 115.3(5)
O00A C00D C011 118.3(6)
C011 C00D C00B 126.3(6)
O008 C00E C00C 116.0(5)
O008 C00E C00Q 118.9(5)
C00Q C00E C00C 125.1(5)
C00P C00F C00R 117.3(5)
C00P C00F C00W 124.3(5)
C00W C00F C00R 118.4(5)
C00R C00G Ru02 174.3(6)
O006 C00H C00O 115.3(5)
O006 C00H C012 118.4(6)
C012 C00H C00O 126.2(6)
Ru02 C00I H00I 122.7
C00S C00I Ru02 70.9(3)
C00S C00I H00I 126.8
C01B C00I Ru02 71.4(3)
C01B C00I H00I 126.8
C01B C00I C00S 106.5(6)
C00U C00J H00J 119.5
C00U C00J C00Z 121.0(6)
C00Z C00J H00J 119.5
C01A C00K P004 120.7(5)
C019 C00K P004 120.4(5)
C019 C00K C01A 119.0(6)
C00M C00L P003 119.6(5)
C00M C00L C01Q 118.5(6)
C01Q C00L P003 121.9(5)
C00L C00M H00M 119.6
C00L C00M C01G 120.8(6)
C01G C00M H00M 119.6
C017 C00N P003 121.3(5)
C017 C00N C018 118.6(6)
C018 C00N P003 120.1(5)
O007 C00O C00H 116.6(5)
O007 C00O C015 118.0(6)
C015 C00O C00H 125.4(6)
C00F C00P H00P 114.9
C00Q C00P C00F 130.2(6)
C00Q C00P H00P 114.9
C00E C00Q H00Q 113.9
C00P C00Q C00E 132.1(6)
C00P C00Q H00Q 113.9
C00G C00R C00F 173.3(6)
Ru02 C00S H00S 121.7
C00I C00S Ru02 72.0(4)
C00I C00S H00S 125.4
C00Y C00S Ru02 72.5(4)
C00Y C00S C00I 109.2(6)
C00Y C00S H00S 125.4
C00C C00T H00T 114.0
C00W C00T C00C 132.0(6)
C00W C00T H00T 114.0
C00J C00U P004 118.3(5)
C00J C00U C013 118.8(6)
C013 C00U P004 122.9(5)
C00B C00V H00V 114.7
C016 C00V C00B 130.6(6)
C016 C00V H00V 114.7
C00F C00W H00W 115.0
C00T C00W C00F 129.9(6)
C00T C00W H00W 115.0
Ru02 C00X H00X 122.1
C00Y C00X Ru02 71.9(4)
C00Y C00X H00X 126.1
C01B C00X Ru02 71.6(4)
C01B C00X H00X 126.1
C01B C00X C00Y 107.8(6)
Ru02 C00Y H00Y 123.2
C00S C00Y Ru02 70.9(4)
C00S C00Y C00X 107.3(6)
C00S C00Y H00Y 126.3
C00X C00Y Ru02 71.2(4)
C00X C00Y H00Y 126.3
C00J C00Z H00Z 120.3
C014 C00Z C00J 119.4(6)
C014 C00Z H00Z 120.3
C00K C01A H01C 119.5
C00K C01A C01F 121.1(7)
C01F C01A H01C 119.5
Ru02 C01B H01D 122.6
C00I C01B Ru02 71.8(3)
C00I C01B H01D 125.4
C00X C01B Ru02 71.8(4)
C00X C01B C00I 109.2(6)
C00X C01B H01D 125.4
P004 C01C H01E 109.9
P004 C01C H01F 109.9
H01E C01C H01F 108.3
C010 C01C P004 108.8(4)
C010 C01C H01E 109.9
C010 C01C H01F 109.9
C01F C01D H01G 119.8
C01K C01D H01G 119.8
C01K C01D C01F 120.4(7)
C01N C01E H01H 115.2
C01N C01E C012 129.6(7)
C012 C01E H01H 115.2
C01A C01F H01I 120.4
C01D C01F C01A 119.2(7)
C01D C01F H01I 120.4
C00M C01G H01J 120.6
C01R C01G C00M 118.9(7)
C01R C01G H01J 120.6
C01M C01H H01K 114.6
C01M C01H C011 130.8(6)
C011 C01H H01K 114.6
C01L C01I H01L 120.0
C01L C01I C01P 120.0(7)
C01P C01I H01L 120.0
C01N C01J H01M 115.5
C01N C01J C015 129.0(7)
C015 C01J H01M 115.5
C01D C01K H01N 119.9
C01D C01K C019 120.1(7)
C019 C01K H01N 119.9
C01I C01L H01O 120.0
C01I C01L C018 120.0(7)
C018 C01L H01O 120.0
C01H C01M H01P 116.6
C016 C01M C01H 126.9(7)
C016 C01M H01P 116.6
C01E C01N C01J 127.8(6)
C01E C01N H01Q 116.1
C01J C01N H01Q 116.1
C013 C01O H01R 119.8
C014 C01O H01R 119.8
C014 C01O C013 120.3(7)
C01I C01P H01S 120.1
C01I C01P C017 119.8(8)
C017 C01P H01S 120.1
C00L C01Q H01T 119.8
C01S C01Q C00L 120.4(8)
C01S C01Q H01T 119.8
C01G C01R H01U 119.5
C01S C01R C01G 121.0(7)
C01S C01R H01U 119.5
C01Q C01S C01R 120.4(8)
C01Q C01S H01V 119.8
C01R C01S H01V 119.8
P003 C010 H01A 110.3
P003 C010 H01B 110.3
C01C C010 P003 107.0(4)
C01C C010 H01A 110.3
C01C C010 H01B 110.3
H01A C010 H01B 108.6
C00D C011 H011 115.4
C01H C011 C00D 129.2(6)
C01H C011 H011 115.4
C00H C012 H012 114.6
C01E C012 C00H 130.8(7)
C01E C012 H012 114.6
C00U C013 C01O 120.5(7)
C00U C013 H013 119.7
C01O C013 H013 119.7
C00Z C014 H014 120.0
C01O C014 C00Z 119.9(6)
C01O C014 H014 120.0
C00O C015 H015 114.8
C01J C015 C00O 130.5(6)
C01J C015 H015 114.8
C00V C016 H016 115.4
C01M C016 C00V 129.2(7)
C01M C016 H016 115.4
C00N C017 C01P 120.1(7)
C00N C017 H017 120.0
C01P C017 H017 120.0
C00N C018 H018 119.3
C01L C018 C00N 121.4(7)
C01L C018 H018 119.3
C00K C019 C01K 120.2(6)
C00K C019 H019 119.9
C01K C019 H019 119.9

loop_
_geom_bond_atom_site_label_1
_geom_bond_atom_site_label_2
_geom_bond_distance
Ru01 O00A 2.023(4)
Ru01 O005 2.017(4)
Ru01 O006 2.020(4)
Ru01 O007 2.036(4)
Ru01 O008 2.012(4)
Ru01 O009 2.009(4)
Ru02 P003 2.2673(18)
Ru02 P004 2.2629(17)
Ru02 C00G 1.995(6)
Ru02 C00I 2.240(6)
Ru02 C00S 2.225(6)
Ru02 C00X 2.236(6)
Ru02 C00Y 2.245(7)
Ru02 C01B 2.234(6)
P003 C00L 1.822(6)
P003 C00N 1.840(6)
P003 C010 1.843(6)
P004 C00K 1.845(7)
P004 C00U 1.837(6)
P004 C01C 1.825(7)
O00A C00D 1.302(7)
O005 C00C 1.297(6)
O006 C00H 1.304(7)
O007 C00O 1.297(7)
O008 C00E 1.308(7)
O009 C00B 1.307(7)
C00B C00D 1.473(8)
C00B C00V 1.397(9)
C00C C00E 1.464(8)
C00C C00T 1.403(8)
C00D C011 1.396(8)
C00E C00Q 1.390(8)
C00F C00P 1.406(8)
C00F C00R 1.435(8)
C00F C00W 1.423(8)
C00G C00R 1.213(8)
C00H C00O 1.454(9)
C00H C012 1.399(8)
C00I H00I 0.9500
C00I C00S 1.421(9)
C00I C01B 1.411(9)
C00J H00J 0.9500
C00J C00U 1.379(9)
C00J C00Z 1.394(8)
C00K C01A 1.377(9)
C00K C019 1.369(9)
C00L C00M 1.398(9)
C00L C01Q 1.412(10)
C00M H00M 0.9500
C00M C01G 1.401(9)
C00N C017 1.373(9)
C00N C018 1.395(8)
C00O C015 1.410(8)
C00P H00P 0.9500
C00P C00Q 1.388(8)
C00Q H00Q 0.9500
C00S H00S 0.9500
C00S C00Y 1.402(9)
C00T H00T 0.9500
C00T C00W 1.365(8)
C00U C013 1.384(8)
C00V H00V 0.9500
C00V C016 1.382(9)
C00W H00W 0.9500
C00X H00X 0.9500
C00X C00Y 1.421(10)
C00X C01B 1.403(9)
C00Y H00Y 0.9500
C00Z H00Z 0.9500
C00Z C014 1.388(9)
C01A H01C 0.9500
C01A C01F 1.390(9)
C01B H01D 0.9500
C01C H01E 0.9900
C01C H01F 0.9900
C01C C010 1.519(9)
C01D H01G 0.9500
C01D C01F 1.375(10)
C01D C01K 1.357(9)
C01E H01H 0.9500
C01E C01N 1.369(10)
C01E C012 1.375(8)
C01F H01I 0.9500
C01G H01J 0.9500
C01G C01R 1.389(11)
C01H H01K 0.9500
C01H C01M 1.384(10)
C01H C011 1.384(9)
C01I H01L 0.9500
C01I C01L 1.366(11)
C01I C01P 1.386(11)
C01J H01M 0.9500
C01J C01N 1.385(10)
C01J C015 1.394(8)
C01K H01N 0.9500
C01K C019 1.403(9)
C01L H01O 0.9500
C01L C018 1.373(9)
C01M H01P 0.9500
C01M C016 1.382(9)
C01N H01Q 0.9500
C01O H01R 0.9500
C01O C013 1.390(9)
C01O C014 1.368(10)
C01P H01S 0.9500
C01P C017 1.405(10)
C01Q H01T 0.9500
C01Q C01S 1.376(10)
C01R H01U 0.9500
C01R C01S 1.378(12)
C01S H01V 0.9500
C010 H01A 0.9900
C010 H01B 0.9900
C011 H011 0.9500
C012 H012 0.9500
C013 H013 0.9500
C014 H014 0.9500
C015 H015 0.9500
C016 H016 0.9500
C017 H017 0.9500
C018 H018 0.9500
C019 H019 0.9500

loop_
_geom_torsion_atom_site_label_1
_geom_torsion_atom_site_label_2
_geom_torsion_atom_site_label_3
_geom_torsion_atom_site_label_4
_geom_torsion
Ru01 O00A C00D C00B -9.9(6)
Ru01 O00A C00D C011 171.1(4)
Ru01 O005 C00C C00E 12.9(6)
Ru01 O005 C00C C00T -170.3(4)
Ru01 O006 C00H C00O 4.3(6)
Ru01 O006 C00H C012 -171.8(4)
Ru01 O007 C00O C00H 3.9(6)
Ru01 O007 C00O C015 -175.1(4)
Ru01 O008 C00E C00C -12.3(6)
Ru01 O008 C00E C00Q 168.9(4)
Ru01 O009 C00B C00D 12.3(6)
Ru01 O009 C00B C00V -169.1(4)
Ru02 P003 C00L C00M -38.5(6)
Ru02 P003 C00L C01Q 141.2(5)
Ru02 P003 C00N C017 173.2(4)
Ru02 P003 C00N C018 -9.0(6)
Ru02 P003 C010 C01C 43.6(4)
Ru02 P004 C00K C01A 70.5(6)
Ru02 P004 C00K C019 -109.1(5)
Ru02 P004 C00U C00J 35.3(6)
Ru02 P004 C00U C013 -144.0(5)
Ru02 P004 C01C C010 36.3(4)
Ru02 C00I C00S C00Y -63.4(5)
Ru02 C00I C01B C00X 62.5(5)
Ru02 C00S C00Y C00X -62.2(4)
Ru02 C00X C00Y C00S 62.1(4)
Ru02 C00X C01B C00I -62.5(4)
P003 C00L C00M C01G -177.3(5)
P003 C00L C01Q C01S 177.7(7)
P003 C00N C017 C01P 178.5(5)
P003 C00N C018 C01L -179.0(5)
P004 C00K C01A C01F 178.8(5)
P004 C00K C019 C01K 179.7(5)
P004 C00U C013 C01O 178.1(5)
P004 C01C C010 P003 -49.5(5)
O00A C00D C011 C01H -173.1(6)
O005 C00C C00E O008 -0.4(8)
O005 C00C C00E C00Q 178.3(5)
O005 C00C C00T C00W 177.0(6)
O006 C00H C00O O007 -5.5(7)
O006 C00H C00O C015 173.4(5)
O006 C00H C012 C01E -174.3(6)
O007 C00O C015 C01J -176.2(6)
O008 C00E C00Q C00P -177.3(6)
O009 C00B C00D O00A -1.6(7)
O009 C00B C00D C011 177.4(5)
O009 C00B C00V C016 172.7(6)
C00B C00D C011 C01H 7.9(10)
C00B C00V C016 C01M 7.3(11)
C00C C00E C00Q C00P 4.0(11)
C00C C00T C00W C00F 3.7(11)
C00D C00B C00V C016 -8.8(10)
C00E C00C C00T C00W -6.5(11)
C00F C00P C00Q C00E -3.3(12)
C00H C00O C015 C01J 4.9(10)
C00I C00S C00Y Ru02 63.1(5)
C00I C00S C00Y C00X 0.9(7)
C00J C00U C013 C01O -1.2(10)
C00J C00Z C014 C01O -1.7(10)
C00K P004 C00U C00J -95.8(5)
C00K P004 C00U C013 84.9(6)
C00K P004 C01C C010 162.6(4)
C00K C01A C01F C01D 2.5(10)
C00L P003 C00N C017 39.8(6)
C00L P003 C00N C018 -142.5(5)
C00L P003 C010 C01C 171.9(4)
C00L C00M C01G C01R -1.1(11)
C00L C01Q C01S C01R 0.1(14)
C00M C00L C01Q C01S -2.5(12)
C00M C01G C01R C01S -1.4(13)
C00N P003 C00L C00M 95.1(6)
C00N P003 C00L C01Q -85.1(6)
C00N P003 C010 C01C -82.9(5)
C00O C00H C012 C01E 10.1(11)
C00P C00F C00W C00T 1.9(11)
C00R C00F C00P C00Q 178.4(6)
C00R C00F C00W C00T -178.1(6)
C00S C00I C01B Ru02 -62.6(4)
C00S C00I C01B C00X -0.1(7)
C00T C00C C00E O008 -176.9(5)
C00T C00C C00E C00Q 1.8(10)
C00U P004 C00K C01A -159.1(5)
C00U P004 C00K C019 21.3(6)
C00U P004 C01C C010 -90.6(4)
C00U C00J C00Z C014 1.5(9)
C00V C00B C00D O00A 180.0(5)
C00V C00B C00D C011 -1.1(10)
C00W C00F C00P C00Q -1.7(11)
C00Y C00X C01B Ru02 63.2(4)
C00Y C00X C01B C00I 0.7(7)
C00Z C00J C00U P004 -179.4(5)
C00Z C00J C00U C013 -0.1(9)
C01A C00K C019 C01K 0.0(10)
C01B C00I C00S Ru02 63.0(4)
C01B C00I C00S C00Y -0.4(7)
C01B C00X C00Y Ru02 -63.0(5)
C01B C00X C00Y C00S -0.9(7)
C01C P004 C00K C01A -50.4(6)
C01C P004 C00K C019 130.0(6)
C01C P004 C00U C00J 157.8(5)
C01C P004 C00U C013 -21.6(6)
C01D C01K C019 C00K 0.5(11)
C01F C01D C01K C019 0.5(11)
C01G C01R C01S C01Q 1.9(15)
C01H C01M C016 C00V 3.0(11)
C01I C01L C018 C00N 0.3(10)
C01I C01P C017 C00N 0.7(10)
C01K C01D C01F C01A -2.0(11)
C01L C01I C01P C017 -1.7(10)
C01M C01H C011 C00D -2.5(12)
C01N C01E C012 C00H -2.9(12)
C01N C01J C015 C00O 0.6(12)
C01P C01I C01L C018 1.2(10)
C01Q C00L C00M C01G 3.0(10)
C010 P003 C00L C00M -160.2(5)
C010 P003 C00L C01Q 19.5(7)
C010 P003 C00N C017 -67.8(5)
C010 P003 C00N C018 110.0(5)
C011 C01H C01M C016 -5.9(12)
C012 C00H C00O O007 170.2(5)
C012 C00H C00O C015 -10.9(9)
C012 C01E C01N C01J -1.7(12)
C013 C01O C014 C00Z 0.4(10)
C014 C01O C013 C00U 1.1(10)
C015 C01J C01N C01E 0.0(13)
C017 C00N C018 C01L -1.2(9)
C018 C00N C017 C01P 0.7(9)
C019 C00K C01A C01F -1.5(10)
